data_4514308
loop_
_publ_author_name
'Carden, Will G.'
'Pedziwiatr, Jakub'
'Abboud, Khalil A.'
'McElwee-White, Lisa'

_publ_section_title
;
 Halide Effects on the Sublimation Temperature of X-Au-L Complexes:
 Implications for Their Use as Precursors in Vapor Phase Deposition
 Methods.
;
_journal_issue 46
_journal_name_full 'ACS applied materials &amp; interfaces'
_journal_page_first 40998
_journal_page_last 41005
_journal_paper_doi 10.1021/acsami.7b12465
_journal_volume 9
_journal_year 2017
_chemical_formula_moiety '2(C6 H6 O3 F9 P Br Au).2(C18 H18 O9 F27 P3 Br3 Au3)'
_chemical_formula_sum 'C48 H46 Au8 Br8 F72 O24 P8'
_chemical_formula_weight 4837.62
_space_group_crystal_system monoclinic
_space_group_IT_number 14
_space_group_name_Hall '-P 2yn'
_space_group_name_H-M_alt 'P 1 21/n 1'
_symmetry_space_group_name_Hall '-P 2yn'
_symmetry_space_group_name_H-M 'P 1 21/n 1'
_atom_sites_solution_hydrogens geom
_atom_sites_solution_primary direct
_atom_sites_solution_secondary difmap
_audit_creation_method SHELXL-2014/7
_audit_update_record
;
2017-03-06 # Formatted by publCIF

;
_cell_angle_alpha 90
_cell_angle_beta 90.887(8)
_cell_angle_gamma 90
_cell_formula_units_Z 4
_cell_length_a 12.816(7)
_cell_length_b 24.424(14)
_cell_length_c 36.10(2)
_cell_measurement_reflns_used 9873
_cell_measurement_temperature 100(2)
_cell_measurement_theta_max 28.0
_cell_measurement_theta_min 2.0
_cell_volume 11299(11)
_computing_cell_refinement 'Bruker APEX2 (Bruker, 2014)'
_computing_data_collection 'Bruker APEX2 (Bruker, 2014)'
_computing_data_reduction 'Bruker Apex2 SAINT (Bruker, 2014)'
_computing_molecular_graphics 'XP in SHELXTL-plus, Bruker 2014'
_computing_publication_material 'SHELXL2014/7, Sheldrick, G. M. 2014'
_computing_structure_refinement 'SHELXL2014/7, Sheldrick G. M. 2014'
_computing_structure_solution 'SHELXL2014/7, Sheldrick G. M. 2014'
_diffrn_ambient_temperature 100(2)
_diffrn_measured_fraction_theta_full 1.000
_diffrn_measured_fraction_theta_max 1.000
_diffrn_measurement_device_type 'Bruker APEX-II DUO'
_diffrn_measurement_method 'phi and omega scans'
_diffrn_radiation_type MoK\a
_diffrn_radiation_wavelength 0.71073
_diffrn_reflns_av_R_equivalents 0.0987
_diffrn_reflns_av_unetI/netI 0.0614
_diffrn_reflns_Laue_measured_fraction_full 1.000
_diffrn_reflns_Laue_measured_fraction_max 1.000
_diffrn_reflns_limit_h_max 16
_diffrn_reflns_limit_h_min -16
_diffrn_reflns_limit_k_max 31
_diffrn_reflns_limit_k_min -31
_diffrn_reflns_limit_l_max 46
_diffrn_reflns_limit_l_min -46
_diffrn_reflns_number 200126
_diffrn_reflns_point_group_measured_fraction_full 1.000
_diffrn_reflns_point_group_measured_fraction_max 1.000
_diffrn_reflns_theta_full 25.242
_diffrn_reflns_theta_max 27.500
_diffrn_reflns_theta_min 1.668
_diffrn_source 'fine-focus sealed tube'
_exptl_absorpt_coefficient_mu 13.464
_exptl_absorpt_correction_type analytical
_exptl_absorpt_process_details 'based on measured indexed crystal faces, Bruker SHELXTL2014 (Sheldrick, 2014)'
_exptl_crystal_colour colourless
_exptl_crystal_density_diffrn 2.844
_exptl_crystal_description needle
_exptl_crystal_F_000 8824
_exptl_crystal_size_max 0.264
_exptl_crystal_size_mid 0.036
_exptl_crystal_size_min 0.034
_exptl_transmission_factor_max 0.77212
_exptl_transmission_factor_min 0.25194
_refine_diff_density_max 4.764
_refine_diff_density_min -2.187
_refine_diff_density_rms 0.238
_refine_ls_extinction_method none
_refine_ls_goodness_of_fit_ref 1.048
_refine_ls_hydrogen_treatment constr
_refine_ls_matrix_type full
_refine_ls_number_parameters 1474
_refine_ls_number_reflns 25952
_refine_ls_number_restraints 237
_refine_ls_restrained_S_all 1.047
_refine_ls_R_factor_all 0.0764
_refine_ls_R_factor_gt 0.0463
_refine_ls_shift/su_max 0.004
_refine_ls_shift/su_mean 0.000
_refine_ls_structure_factor_coef Fsqd
_refine_ls_weighting_details 'w=1/[\s^2^(Fo^2^)+(0.0248P)^2^+132.7686P] where P=(Fo^2^+2Fc^2^)/3'
_refine_ls_weighting_scheme calc
_refine_ls_wR_factor_gt 0.0902
_refine_ls_wR_factor_ref 0.1015
_reflns_Friedel_coverage 0.000
_reflns_number_gt 18946
_reflns_number_total 25952
_reflns_threshold_expression 'I > 2\s(I)'
_cod_data_source_file am7b12465_si_005.cif
_cod_data_source_block will2
_cod_original_cell_volume 11300(11)
_cod_database_code 4514308
_shelx_shelxl_version_number 2014/7
_shelx_space_group_comment
; 
The symmetry employed for this shelxl refinement is uniquely defined 
by the following loop, which should always be used as a source of 
symmetry information in preference to the above space-group names. 
They are only intended as comments. 
;

loop_
_space_group_symop_operation_xyz
'x, y, z'
'-x+1/2, y+1/2, -z+1/2'
'-x, -y, -z'
'x-1/2, -y-1/2, z-1/2'

loop_
_atom_site_label
_atom_site_type_symbol
_atom_site_fract_x
_atom_site_fract_y
_atom_site_fract_z
_atom_site_U_iso_or_equiv
_atom_site_adp_type
_atom_site_occupancy
_atom_site_site_symmetry_order
_atom_site_calc_flag
_atom_site_refinement_flags_posn
_atom_site_refinement_flags_adp
_atom_site_refinement_flags_occupancy
_atom_site_disorder_assembly
_atom_site_disorder_group
Au1 Au 1.11767(3) 0.12930(2) 0.11575(2) 0.02813(9) Uani 1 1 d . . . . .
Br1 Br 1.10472(8) 0.04867(4) 0.15282(3) 0.0323(2) Uani 1 1 d . . . . .
P1 P 1.1405(3) 0.20030(12) 0.07966(8) 0.0375(7) Uani 1 1 d . . . . .
F1 F 1.2466(8) 0.1775(4) -0.0186(2) 0.083(3) Uani 1 1 d . . . . .
F2 F 1.3981(7) 0.1719(3) 0.0066(2) 0.072(3) Uani 1 1 d . . . . .
F3 F 1.3563(7) 0.2424(4) -0.0260(2) 0.083(3) Uani 1 1 d . . . . .
F4 F 1.0098(5) 0.2915(3) 0.1523(2) 0.0528(18) Uani 1 1 d . . . . .
F5 F 1.1364(6) 0.3189(3) 0.18732(18) 0.0546(19) Uani 1 1 d . . . . .
F6 F 1.1109(5) 0.3562(2) 0.13425(17) 0.0447(16) Uani 1 1 d . . . . .
F7 F 1.0230(6) 0.3112(3) 0.0150(3) 0.079(3) Uani 1 1 d . . . . .
F8 F 0.8571(6) 0.3020(3) 0.0195(2) 0.060(2) Uani 1 1 d . . . . .
F9 F 0.9462(7) 0.2447(4) -0.0127(2) 0.081(3) Uani 1 1 d . . . . .
O1 O 1.2451(6) 0.1942(3) 0.0571(2) 0.0418(19) Uani 1 1 d . . . . .
O2 O 1.1445(7) 0.2580(3) 0.0982(2) 0.048(2) Uani 1 1 d . . . . .
O3 O 1.0587(7) 0.2124(3) 0.0472(2) 0.050(2) Uani 1 1 d . . . . .
C1 C 1.2802(10) 0.2340(5) 0.0317(3) 0.049(3) Uani 1 1 d . . . . .
H1A H 1.3363 0.2562 0.0433 0.059 Uiso 1 1 calc R U . . .
H1B H 1.2219 0.2587 0.0247 0.059 Uiso 1 1 calc R U . . .
C2 C 1.3199(11) 0.2066(5) -0.0017(4) 0.052(3) Uani 1 1 d . . . . .
C3 C 1.1792(9) 0.2672(4) 0.1360(3) 0.039(3) Uani 1 1 d . . . . .
H3A H 1.2518 0.2810 0.1365 0.047 Uiso 1 1 calc R U . . .
H3B H 1.1768 0.2325 0.1502 0.047 Uiso 1 1 calc R U . . .
C4 C 1.1076(8) 0.3085(4) 0.1526(3) 0.034(2) Uani 1 1 d . . . . .
C5 C 0.9616(10) 0.2405(6) 0.0510(3) 0.051(3) Uani 1 1 d . . . . .
H5A H 0.9633 0.2637 0.0735 0.061 Uiso 1 1 calc R U . . .
H5B H 0.9038 0.2139 0.0532 0.061 Uiso 1 1 calc R U . . .
C6 C 0.9465(9) 0.2745(5) 0.0178(3) 0.042(3) Uani 1 1 d . . . . .
Au2 Au 1.44446(3) 0.52503(2) 0.13278(2) 0.02648(9) Uani 1 1 d . . . . .
Br2 Br 1.42625(8) 0.60524(4) 0.17021(3) 0.0323(2) Uani 1 1 d . . . . .
P2 P 1.4706(2) 0.45422(11) 0.09645(7) 0.0288(6) Uani 1 1 d . . . . .
F10 F 1.2337(10) 0.3529(4) 0.0598(4) 0.073(4) Uiso 0.65 1 d D . P A 1
F11 F 1.1093(6) 0.4104(5) 0.0621(3) 0.042(3) Uiso 0.65 1 d D . P A 1
F12 F 1.2317(12) 0.4130(7) 0.0182(3) 0.084(5) Uiso 0.65 1 d D . P A 1
F10' F 1.241(2) 0.3630(8) 0.0333(7) 0.080(7) Uiso 0.35 1 d D . P A 2
F11' F 1.1152(12) 0.3845(13) 0.0594(9) 0.09(1) Uiso 0.35 1 d D . P A 2
F12' F 1.2002(12) 0.4361(6) 0.0233(3) 0.025(3) Uiso 0.35 1 d D . P A 2
F13 F 1.4507(6) 0.3420(3) 0.2022(2) 0.062(2) Uani 1 1 d . . . . .
F14 F 1.3435(5) 0.3755(3) 0.1619(2) 0.0454(16) Uani 1 1 d . . . . .
F15 F 1.4379(5) 0.3064(2) 0.1481(2) 0.0501(18) Uani 1 1 d . . . . .
F16 F 1.7412(5) 0.4725(3) 0.0292(2) 0.0522(18) Uani 1 1 d . . . . .
F17 F 1.6862(6) 0.4176(4) -0.0126(2) 0.079(3) Uani 1 1 d . . . . .
F18 F 1.6108(6) 0.4953(4) -0.0042(2) 0.074(3) Uani 1 1 d . . . . .
O4 O 1.3766(6) 0.4341(4) 0.0704(2) 0.051(2) Uani 1 1 d . . . . .
O5 O 1.5068(7) 0.3993(3) 0.1153(2) 0.050(2) Uani 1 1 d . . . . .
O6 O 1.5557(5) 0.4648(3) 0.0665(2) 0.0341(17) Uani 1 1 d . . . . .
C7 C 1.2756(9) 0.4375(6) 0.0796(3) 0.055(4) Uani 1 1 d . . . . .
H7A H 1.2532 0.4763 0.0790 0.066 Uiso 1 1 calc R U . . .
H7B H 1.2668 0.4237 0.1051 0.066 Uiso 1 1 calc R U . . .
C8 C 1.2097(7) 0.4052(4) 0.0536(3) 0.042(3) Uani 1 1 d D . . . .
C9 C 1.5211(8) 0.3916(4) 0.1539(3) 0.032(2) Uani 1 1 d . . . . .
H9A H 1.5160 0.4270 0.1671 0.039 Uiso 1 1 calc R U . . .
H9B H 1.5908 0.3756 0.1592 0.039 Uiso 1 1 calc R U . . .
C10 C 1.4379(8) 0.3537(4) 0.1665(3) 0.033(2) Uani 1 1 d . . . . .
C11 C 1.5843(9) 0.4252(5) 0.0385(3) 0.039(3) Uani 1 1 d . . . . .
H11A H 1.5211 0.4116 0.0253 0.047 Uiso 1 1 calc R U . . .
H11B H 1.6203 0.3936 0.0502 0.047 Uiso 1 1 calc R U . . .
C12 C 1.6544(8) 0.4525(5) 0.0121(3) 0.042(3) Uani 1 1 d . . . . .
Au3 Au 1.15713(3) 0.59535(2) 0.14607(2) 0.02143(8) Uani 1 1 d . . . . .
Au4 Au 0.92939(3) 0.58252(2) 0.17112(2) 0.01908(7) Uani 1 1 d . . . . .
Au5 Au 0.71685(3) 0.57867(2) 0.21130(2) 0.01970(8) Uani 1 1 d . . . . .
Br3 Br 1.16534(7) 0.49838(4) 0.15920(3) 0.0265(2) Uani 1 1 d . . . . .
Br4 Br 1.00782(7) 0.61023(4) 0.22919(2) 0.02503(19) Uani 1 1 d . . . . .
Br5 Br 0.71082(8) 0.48214(4) 0.19882(3) 0.0315(2) Uani 1 1 d . . . . .
P3 P 1.15081(18) 0.68429(10) 0.13550(7) 0.0238(5) Uani 1 1 d . . . . .
P4 P 0.87498(19) 0.55679(10) 0.11529(7) 0.0221(5) Uani 1 1 d . . . . .
P5 P 0.69720(18) 0.66536(10) 0.22670(6) 0.0202(5) Uani 1 1 d . . . . .
F19 F 1.3886(6) 0.7064(4) 0.0355(2) 0.070(2) Uani 1 1 d . . . . .
F20 F 1.2523(7) 0.7537(5) 0.0495(2) 0.099(3) Uani 1 1 d . . . . .
F21 F 1.3956(7) 0.7688(3) 0.0766(2) 0.074(2) Uani 1 1 d . . . . .
F25 F 1.2197(6) 0.7643(3) 0.25863(18) 0.0529(18) Uani 1 1 d . . . . .
F26 F 1.0637(5) 0.7574(3) 0.23754(19) 0.0559(19) Uani 1 1 d . . . . .
F27 F 1.1673(6) 0.8142(3) 0.21326(19) 0.0533(18) Uani 1 1 d . . . . .
F28 F 1.1032(5) 0.6164(3) 0.04219(17) 0.0410(15) Uani 1 1 d . . . . .
F29 F 1.0489(5) 0.5632(3) -0.00092(17) 0.0460(16) Uani 1 1 d . . . . .
F30 F 1.0919(6) 0.5305(3) 0.0528(2) 0.058(2) Uani 1 1 d . . . . .
F31 F 0.7381(5) 0.4209(3) 0.1081(2) 0.0502(18) Uani 1 1 d . . . . .
F32 F 0.8677(6) 0.3885(3) 0.07871(19) 0.0517(18) Uani 1 1 d . . . . .
F33 F 0.8404(6) 0.3628(3) 0.1347(2) 0.057(2) Uani 1 1 d . . . . .
F34 F 0.7139(5) 0.6399(3) 0.05064(17) 0.0423(15) Uani 1 1 d . . . . .
F35 F 0.5873(5) 0.6721(3) 0.08242(19) 0.0485(17) Uani 1 1 d . . . . .
F36 F 0.5809(5) 0.5897(3) 0.06186(18) 0.0496(18) Uani 1 1 d . . . . .
F37 F 0.8468(6) 0.8027(3) 0.26954(18) 0.0485(17) Uani 1 1 d . . . . .
F38 F 0.7021(5) 0.7755(2) 0.29079(18) 0.0412(15) Uani 1 1 d . . . . .
F39 F 0.8408(5) 0.7721(2) 0.32514(16) 0.0419(16) Uani 1 1 d . . . . .
F40 F 0.4877(5) 0.7532(3) 0.15883(19) 0.0505(18) Uani 1 1 d . . . . .
F41 F 0.5673(5) 0.8302(2) 0.16201(17) 0.0445(16) Uani 1 1 d . . . . .
F42 F 0.6299(6) 0.7641(3) 0.13061(16) 0.0496(18) Uani 1 1 d . . . . .
F43 F 0.4348(5) 0.7082(3) 0.29513(18) 0.0468(17) Uani 1 1 d . . . . .
F44 F 0.3492(4) 0.6441(3) 0.26734(18) 0.0422(15) Uani 1 1 d . . . . .
F45 F 0.4286(4) 0.7051(2) 0.23571(16) 0.0344(14) Uani 1 1 d . . . . .
O7 O 1.2529(6) 0.7123(3) 0.1203(2) 0.0395(18) Uani 1 1 d . . . . .
O8 O 1.0556(5) 0.7014(3) 0.11050(19) 0.0322(16) Uani 1 1 d . . . . .
O9 O 1.1326(5) 0.7232(3) 0.17040(19) 0.0330(16) Uani 1 1 d . . . . .
O10 O 0.9350(5) 0.5915(3) 0.08559(17) 0.0268(15) Uani 1 1 d . . . . .
O11 O 0.8977(6) 0.4963(3) 0.10263(18) 0.0349(17) Uani 1 1 d . . . . .
O12 O 0.7539(5) 0.5606(3) 0.10470(19) 0.0299(15) Uani 1 1 d . . . . .
O13 O 0.7912(5) 0.7019(3) 0.24081(17) 0.0246(14) Uani 1 1 d . . . . .
O14 O 0.6562(5) 0.7000(3) 0.19256(17) 0.0240(14) Uani 1 1 d . . . . .
O15 O 0.6192(5) 0.6744(2) 0.26000(17) 0.0219(13) Uani 1 1 d . . . . .
C13 C 1.3129(9) 0.6876(5) 0.0911(3) 0.040(3) Uani 1 1 d . . . . .
H13A H 1.2727 0.6572 0.0797 0.048 Uiso 1 1 calc R U . . .
H13B H 1.3788 0.6725 0.1015 0.048 Uiso 1 1 calc R U . . .
C14 C 1.3363(9) 0.7296(5) 0.0627(3) 0.044(3) Uani 1 1 d . . . . .
C15 C 1.0205(8) 0.7571(4) 0.1058(3) 0.033(2) Uani 1 1 d . . . . .
H15A H 1.0460 0.7722 0.0821 0.039 Uiso 1 1 calc R U . . .
H15B H 1.0471 0.7803 0.1263 0.039 Uiso 1 1 calc R U . . .
C16 C 0.9038(10) 0.7557(3) 0.1056(2) 0.049(3) Uani 1 1 d D . . . .
F22 F 0.8715(10) 0.8062(4) 0.0955(4) 0.049(4) Uiso 0.6 1 d D . P B 1
F23 F 0.8746(11) 0.7423(6) 0.1402(3) 0.057(4) Uiso 0.6 1 d D . P B 1
F24 F 0.8516(10) 0.7203(5) 0.0837(3) 0.052(4) Uiso 0.6 1 d D . P B 1
F22' F 0.8552(12) 0.8045(4) 0.1076(5) 0.031(4) Uiso 0.4 1 d D . P B 2
F23' F 0.8563(16) 0.7254(8) 0.1316(5) 0.060(6) Uiso 0.4 1 d D . P B 2
F24' F 0.8819(14) 0.7292(7) 0.0734(3) 0.038(4) Uiso 0.4 1 d D . P B 2
C17 C 1.1996(8) 0.7207(4) 0.2021(3) 0.034(2) Uani 1 1 d . . . . .
H17A H 1.2729 0.7274 0.1951 0.040 Uiso 1 1 calc R U . . .
H17B H 1.1952 0.6843 0.2140 0.040 Uiso 1 1 calc R U . . .
C18 C 1.1622(9) 0.7645(5) 0.2275(3) 0.039(3) Uani 1 1 d . . . . .
C19 C 0.9343(8) 0.5799(4) 0.0464(2) 0.030(2) Uani 1 1 d . . . . .
H19A H 0.9027 0.6108 0.0325 0.036 Uiso 1 1 calc R U . . .
H19B H 0.8930 0.5465 0.0411 0.036 Uiso 1 1 calc R U . . .
C20 C 1.0451(9) 0.5717(5) 0.0350(3) 0.037(3) Uani 1 1 d . . . . .
C21 C 0.9054(7) 0.4504(4) 0.1273(3) 0.024(2) Uani 1 1 d . . . . .
H21A H 0.8813 0.4609 0.1522 0.029 Uiso 1 1 calc R U . . .
H21B H 0.9788 0.4380 0.1294 0.029 Uiso 1 1 calc R U . . .
C22 C 0.8380(9) 0.4054(4) 0.1117(3) 0.035(2) Uani 1 1 d . . . . .
C23 C 0.6960(8) 0.6090(5) 0.1118(3) 0.032(2) Uani 1 1 d . . . . .
H23A H 0.7433 0.6380 0.1213 0.038 Uiso 1 1 calc R U . . .
H23B H 0.6429 0.6016 0.1308 0.038 Uiso 1 1 calc R U . . .
C24 C 0.6433(8) 0.6278(4) 0.0763(3) 0.033(2) Uani 1 1 d . . . . .
C25 C 0.8279(8) 0.7080(4) 0.2781(3) 0.028(2) Uani 1 1 d . . . . .
H25A H 0.9038 0.7005 0.2795 0.033 Uiso 1 1 calc R U . . .
H25B H 0.7920 0.6815 0.2943 0.033 Uiso 1 1 calc R U . . .
C26 C 0.8060(8) 0.7662(4) 0.2910(3) 0.036(3) Uani 1 1 d . . . . .
C27 C 0.5814(8) 0.7761(4) 0.1619(3) 0.033(2) Uani 1 1 d . . . . .
C28 C 0.6399(8) 0.7585(4) 0.1955(3) 0.030(2) Uani 1 1 d . . . . .
H28A H 0.7077 0.7778 0.1972 0.036 Uiso 1 1 calc R U . . .
H28B H 0.5996 0.7671 0.2180 0.036 Uiso 1 1 calc R U . . .
C29 C 0.5319(7) 0.6391(4) 0.2666(3) 0.0229(19) Uani 1 1 d . . . . .
H29A H 0.5404 0.6204 0.2907 0.027 Uiso 1 1 calc R U . . .
H29B H 0.5261 0.6110 0.2469 0.027 Uiso 1 1 calc R U . . .
C30 C 0.4366(7) 0.6747(4) 0.2665(3) 0.029(2) Uani 1 1 d . . . . .
Au6 Au 1.10139(3) 0.58227(2) 0.31485(2) 0.02032(8) Uani 1 1 d . . . . .
Au7 Au 0.88894(3) 0.58369(2) 0.35564(2) 0.02276(8) Uani 1 1 d . . . . .
Au8 Au 0.65398(3) 0.57306(2) 0.37667(2) 0.02906(9) Uani 1 1 d . . . . .
Br6 Br 1.10731(8) 0.67737(4) 0.33147(3) 0.0311(2) Uani 1 1 d . . . . .
Br7 Br 0.80792(7) 0.55736(4) 0.29771(2) 0.02459(19) Uani 1 1 d . . . . .
Br8 Br 0.63718(7) 0.67070(4) 0.36719(3) 0.0284(2) Uani 1 1 d . . . . .
P6 P 1.11438(18) 0.49551(9) 0.29897(6) 0.0203(5) Uani 1 1 d . . . . .
P7 P 0.9459(2) 0.60870(11) 0.41112(7) 0.0362(7) Uani 1 1 d D . . . .
P8 P 0.6722(2) 0.48278(12) 0.38276(8) 0.0395(7) Uani 1 1 d D . . . .
F49 F 1.4555(5) 0.5094(3) 0.25009(18) 0.0431(16) Uani 1 1 d . . . . .
F50 F 1.3797(5) 0.4493(2) 0.28433(16) 0.0363(14) Uani 1 1 d . . . . .
F51 F 1.3619(5) 0.4457(3) 0.22515(18) 0.0489(18) Uani 1 1 d . . . . .
F52 F 1.0214(8) 0.3597(4) 0.2540(3) 0.037(3) Uiso 0.6 1 d D . P C 1
F53 F 0.8658(7) 0.3830(4) 0.2637(2) 0.029(2) Uiso 0.6 1 d D . P C 1
F54 F 0.9421(10) 0.3907(5) 0.20663(19) 0.040(3) Uiso 0.6 1 d D . P C 1
F52' F 1.0495(10) 0.3778(10) 0.2459(7) 0.072(7) Uiso 0.4 1 d D . P C 2
F53' F 0.908(2) 0.3602(9) 0.2663(6) 0.103(9) Uiso 0.4 1 d D . P C 2
F54' F 0.9061(11) 0.3880(6) 0.2101(2) 0.018(3) Uiso 0.4 1 d D . P C 2
F55 F 1.2061(11) 0.5668(5) 0.4764(3) 0.058(4) Uiso 0.55 1 d D . P D 1
F56 F 1.2837(8) 0.5236(6) 0.4357(4) 0.060(4) Uiso 0.55 1 d D . P D 1
F57 F 1.1425(9) 0.4925(4) 0.4591(3) 0.044(3) Uiso 0.55 1 d D . P D 1
F55' F 1.2632(10) 0.5702(5) 0.4579(4) 0.051(4) Uiso 0.45 1 d D . P D 2
F56' F 1.2343(13) 0.4885(5) 0.4417(5) 0.059(4) Uiso 0.45 1 d D . P D 2
F57' F 1.1279(10) 0.5262(7) 0.4748(3) 0.050(4) Uiso 0.45 1 d D . P D 2
F58 F 0.751(2) 0.6519(10) 0.4719(7) 0.097(9) Uiso 0.391(12) 1 d D . P E 1
F59 F 0.7907(19) 0.6241(9) 0.5256(5) 0.065(6) Uiso 0.391(12) 1 d D . P E 1
F60 F 0.729(2) 0.5680(12) 0.4859(8) 0.078(8) Uiso 0.391(12) 1 d D . P E 1
F58' F 0.6754(10) 0.6329(5) 0.4760(3) 0.059(4) Uiso 0.609(12) 1 d D . P E 2
F59' F 0.7384(12) 0.6083(6) 0.5276(3) 0.059(4) Uiso 0.609(12) 1 d D . P E 2
F60' F 0.7115(11) 0.5475(6) 0.4848(4) 0.051(4) Uiso 0.609(12) 1 d D . P E 2
F61 F 0.9835(10) 0.7811(7) 0.4323(5) 0.066(5) Uiso 0.5 1 d D . P F 1
F62 F 0.8580(19) 0.7484(11) 0.4602(4) 0.110(8) Uiso 0.5 1 d D . P F 1
F63 F 0.8224(10) 0.7953(5) 0.4109(4) 0.035(3) Uiso 0.5 1 d D . P F 1
F61' F 0.9623(10) 0.7772(6) 0.4489(4) 0.052(4) Uiso 0.5 1 d D . P G 2
F62' F 0.8201(11) 0.7370(6) 0.4498(4) 0.049(4) Uiso 0.5 1 d D . P G 2
F63' F 0.8575(12) 0.8024(5) 0.4060(4) 0.045(4) Uiso 0.5 1 d D . P G 2
C43 C 0.6272(8) 0.4456(5) 0.3163(3) 0.038(5) Uiso 0.8 1 d D . P H 1
H43A H 0.6594 0.4651 0.2953 0.045 Uiso 0.8 1 calc R U P H 1
H43B H 0.5613 0.4646 0.3223 0.045 Uiso 0.8 1 calc R U P H 1
C44 C 0.6045(6) 0.3896(5) 0.3055(2) 0.038(3) Uiso 0.8 1 d D . P H 1
F64 F 0.5619(11) 0.3864(5) 0.2719(3) 0.090(3) Uiso 0.8 1 d D . P H 1
F65 F 0.6884(9) 0.3581(4) 0.3059(4) 0.090(3) Uiso 0.8 1 d D . P H 1
F66 F 0.5446(9) 0.3641(5) 0.3294(4) 0.090(3) Uiso 0.8 1 d D . P H 1
C43' C 0.6304(18) 0.4412(8) 0.3157(3) 0.13(7) Uiso 0.2 1 d D . P H 2
H43C H 0.6707 0.4520 0.2937 0.161 Uiso 0.2 1 calc R U P H 2
H43D H 0.5713 0.4670 0.3177 0.161 Uiso 0.2 1 calc R U P H 2
C44' C 0.5884(13) 0.3868(9) 0.3093(4) 0.6(4) Uiso 0.2 1 d D . P H 2
F64' F 0.548(2) 0.3809(8) 0.2757(5) 0.014(3) Uiso 0.2 1 d D . P H 2
F65' F 0.5169(16) 0.3732(9) 0.3336(6) 0.014(3) Uiso 0.2 1 d D . P H 2
F66' F 0.6578(16) 0.3478(7) 0.3157(6) 0.014(3) Uiso 0.2 1 d D . P H 2
C46 C 0.5177(19) 0.4237(9) 0.4575(6) 0.087(14) Uiso 0.45 1 d D . P I 1
F67 F 0.6132(18) 0.4091(12) 0.4679(7) 0.116(9) Uiso 0.45 1 d D . P I 1
F68 F 0.471(2) 0.3786(10) 0.4458(7) 0.107(9) Uiso 0.45 1 d D . P I 1
F69 F 0.473(3) 0.4309(17) 0.4899(9) 0.20(2) Uiso 0.45 1 d D . P I 1
C46' C 0.5402(11) 0.4339(6) 0.4621(4) 0.076(10) Uiso 0.55 1 d D . P I 2
F67' F 0.6396(12) 0.4394(8) 0.4716(5) 0.080(5) Uiso 0.55 1 d D . P I 2
F68' F 0.5164(13) 0.3820(6) 0.4560(5) 0.068(4) Uiso 0.55 1 d D . P I 2
F69' F 0.4789(13) 0.4524(8) 0.4883(4) 0.075(5) Uiso 0.55 1 d D . P I 2
F70 F 0.9658(9) 0.4338(5) 0.3864(3) 0.048(3) Uiso 0.6 1 d D . P J 1
F71 F 0.9586(13) 0.4504(6) 0.4456(4) 0.065(5) Uiso 0.6 1 d D . P J 1
F72 F 0.9642(9) 0.3665(3) 0.4199(4) 0.037(3) Uiso 0.6 1 d D . P J 1
F70' F 0.9822(11) 0.4519(6) 0.3988(5) 0.042(4) Uiso 0.4 1 d D . P J 2
F71' F 0.9319(16) 0.4423(8) 0.4517(4) 0.041(5) Uiso 0.4 1 d D . P J 2
F72' F 0.9613(16) 0.3699(5) 0.4319(6) 0.047(6) Uiso 0.4 1 d D . P J 2
O16 O 1.1572(5) 0.4610(2) 0.33292(17) 0.0219(14) Uani 1 1 d . . . . .
O17 O 1.1859(5) 0.4834(3) 0.26456(17) 0.0250(14) Uani 1 1 d . . . . .
O18 O 1.0158(5) 0.4605(3) 0.28736(17) 0.0242(14) Uani 1 1 d . . . . .
O19 O 1.0701(6) 0.6026(6) 0.4179(5) 0.032(5) Uiso 0.391(12) 1 d D . P D 1
O20 O 0.890(2) 0.5744(9) 0.4430(4) 0.064(7) Uiso 0.391(12) 1 d D . P E 1
O19' O 1.0339(7) 0.5759(4) 0.4340(2) 0.028(3) Uiso 0.609(12) 1 d D . P D 2
O20' O 0.8515(7) 0.5977(5) 0.4393(2) 0.025(3) Uiso 0.609(12) 1 d D . P E 2
O21 O 0.9686(5) 0.6712(3) 0.41843(18) 0.0284(15) Uani 1 1 d . . . . .
O22 O 0.6950(6) 0.4474(3) 0.34711(18) 0.0446(19) Uani 1 1 d D . . . .
O23 O 0.5777(5) 0.4487(3) 0.3976(2) 0.048(2) Uani 1 1 d D . . . .
O24 O 0.7726(5) 0.4693(3) 0.40657(18) 0.0311(16) Uani 1 1 d D . . . .
C31 C 1.1724(8) 0.4027(4) 0.3311(3) 0.025(2) Uani 1 1 d . . . . .
H31A H 1.2079 0.3928 0.3078 0.030 Uiso 1 1 calc R U . . .
H31B H 1.1043 0.3836 0.3315 0.030 Uiso 1 1 calc R U . . .
C32 C 1.2373(8) 0.3862(4) 0.3635(3) 0.034(2) Uani 1 1 d D . . . .
F46 F 1.2494(6) 0.3324(2) 0.36427(18) 0.0488(18) Uani 1 1 d D . . . .
F47 F 1.3327(5) 0.4079(3) 0.3629(2) 0.056(2) Uani 1 1 d D . . . .
F48 F 1.1948(6) 0.4009(3) 0.39518(17) 0.058(2) Uani 1 1 d D . . . .
C33 C 1.2752(7) 0.5173(4) 0.2558(3) 0.025(2) Uani 1 1 d . . . . .
H33A H 1.2868 0.5452 0.2753 0.030 Uiso 1 1 calc R U . . .
H33B H 1.2634 0.5363 0.2319 0.030 Uiso 1 1 calc R U . . .
C34 C 1.3681(8) 0.4799(4) 0.2535(3) 0.031(2) Uani 1 1 d . . . . .
C35 C 0.9743(8) 0.4564(4) 0.2502(3) 0.028(2) Uani 1 1 d . . . . .
H35A H 1.0260 0.4695 0.2322 0.034 Uiso 1 1 calc R U . . .
H35B H 0.9102 0.4788 0.2475 0.034 Uiso 1 1 calc R U . . .
C36 C 0.9504(6) 0.3979(5) 0.24376(17) 0.047(3) Uani 1 1 d D . . . .
C37 C 1.1195(14) 0.5492(9) 0.4146(5) 0.031(8) Uiso 0.391(12) 1 d D . P D 1
C37' C 1.1325(11) 0.5667(9) 0.4153(5) 0.036(5) Uiso 0.609(12) 1 d D . P D 2
C38 C 1.1895(6) 0.5364(3) 0.4468(2) 0.030(2) Uani 1 1 d D . . . .
C39 C 0.903(2) 0.5979(12) 0.4799(6) 0.034(6) Uiso 0.391(12) 1 d D . P E 1
H39A H 0.9459 0.6316 0.4793 0.041 Uiso 0.391(12) 1 calc R U P E 1
H39B H 0.9357 0.5713 0.4973 0.041 Uiso 0.391(12) 1 calc R U P E 1
C40 C 0.793(2) 0.6101(9) 0.4902(5) 0.039(7) Uiso 0.391(12) 1 d D . P E 1
C39' C 0.8519(14) 0.6058(7) 0.4793(3) 0.030(4) Uiso 0.609(12) 1 d D . P E 2
H39C H 0.8770 0.6430 0.4856 0.036 Uiso 0.609(12) 1 calc R U P E 2
H39D H 0.8984 0.5787 0.4916 0.036 Uiso 0.609(12) 1 calc R U P E 2
C40' C 0.7425(15) 0.5983(5) 0.4916(3) 0.042(5) Uiso 0.609(12) 1 d D . P E 2
C41 C 0.9101(8) 0.7130(4) 0.3991(3) 0.026(2) Uani 1 1 d D . . . .
H41A H 0.8436 0.6977 0.3893 0.031 Uiso 0.5 1 calc R U P K 1
H41B H 0.9506 0.7270 0.3779 0.031 Uiso 0.5 1 calc R U P K 1
H41C H 0.8426 0.6982 0.3899 0.031 Uiso 0.5 1 calc R U P L 2
H41D H 0.9498 0.7267 0.3777 0.031 Uiso 0.5 1 calc R U P L 2
C42 C 0.8891(7) 0.7574(5) 0.4251(3) 0.11(2) Uiso 0.5 1 d D . P F 1
C42' C 0.8929(15) 0.7572(7) 0.4258(5) 0.025(7) Uiso 0.5 1 d D . P G 2
C45 C 0.5147(10) 0.4679(5) 0.4287(3) 0.051(3) Uani 1 1 d D . . . .
H45A H 0.4419 0.4748 0.4204 0.062 Uiso 0.55 1 calc R U P I 1
H45B H 0.5439 0.5023 0.4390 0.062 Uiso 0.55 1 calc R U P I 1
H45C H 0.4395 0.4645 0.4224 0.062 Uiso 0.45 1 calc R U P I 2
H45D H 0.5301 0.5069 0.4339 0.062 Uiso 0.45 1 calc R U P I 2
C47 C 0.8087(8) 0.4143(5) 0.4114(4) 0.043(3) Uani 1 1 d . . . . .
H47A H 0.7935 0.3924 0.3889 0.052 Uiso 1 1 calc R U . . .
H47B H 0.7736 0.3969 0.4327 0.052 Uiso 1 1 calc R U . . .
C48 C 0.9228(9) 0.4173(3) 0.4185(2) 0.041(3) Uani 1 1 d D . . . .

loop_
_atom_site_aniso_label
_atom_site_aniso_U_11
_atom_site_aniso_U_22
_atom_site_aniso_U_33
_atom_site_aniso_U_23
_atom_site_aniso_U_13
_atom_site_aniso_U_12
Au1 0.0311(2) 0.0270(2) 0.02639(19) 0.00249(15) 0.00313(16) 0.00509(16)
Br1 0.0324(5) 0.0298(5) 0.0346(5) 0.0053(4) -0.0068(4) -0.0028(4)
P1 0.0530(18) 0.0285(14) 0.0312(15) 0.0048(12) 0.0064(13) 0.0080(13)
F1 0.125(8) 0.073(6) 0.051(5) -0.009(4) -0.011(5) -0.011(6)
F2 0.085(6) 0.073(6) 0.059(5) 0.028(4) 0.023(4) 0.040(5)
F3 0.102(7) 0.070(6) 0.079(6) 0.039(5) 0.041(5) 0.024(5)
F4 0.035(4) 0.053(4) 0.071(5) 0.000(4) 0.004(3) 0.005(3)
F5 0.080(5) 0.048(4) 0.036(4) -0.005(3) -0.006(4) -0.002(4)
F6 0.067(4) 0.025(3) 0.043(4) 0.009(3) 0.007(3) 0.010(3)
F7 0.054(5) 0.064(5) 0.117(7) 0.050(5) -0.015(5) -0.015(4)
F8 0.056(5) 0.074(5) 0.051(4) 0.002(4) -0.009(4) 0.004(4)
F9 0.088(6) 0.119(8) 0.035(4) -0.020(5) -0.022(4) 0.030(6)
O1 0.051(5) 0.032(4) 0.044(5) 0.003(3) 0.016(4) 0.000(4)
O2 0.083(6) 0.029(4) 0.033(4) 0.011(3) 0.002(4) 0.010(4)
O3 0.070(6) 0.040(5) 0.040(5) 0.007(4) 0.002(4) 0.011(4)
C1 0.060(8) 0.038(7) 0.050(7) 0.011(6) 0.014(6) -0.009(6)
C2 0.070(9) 0.040(7) 0.047(8) 0.012(6) 0.022(7) 0.008(7)
C3 0.043(6) 0.033(6) 0.041(6) 0.010(5) 0.006(5) -0.007(5)
C4 0.029(5) 0.027(5) 0.045(7) -0.001(5) -0.001(5) -0.002(4)
C5 0.052(8) 0.064(9) 0.038(7) 0.013(6) 0.000(6) 0.000(7)
C6 0.036(6) 0.057(8) 0.033(6) 0.006(5) -0.007(5) -0.005(6)
Au2 0.02673(19) 0.02450(19) 0.02814(19) 0.00318(15) -0.00141(15) -0.00184(15)
Br2 0.0284(5) 0.0316(5) 0.0368(6) -0.0036(4) -0.0043(4) 0.0004(4)
P2 0.0294(13) 0.0267(13) 0.0304(14) 0.0019(11) -0.0001(11) -0.0042(11)
F13 0.082(5) 0.055(5) 0.051(4) 0.032(4) 0.019(4) 0.019(4)
F14 0.030(3) 0.036(4) 0.070(5) -0.009(3) 0.003(3) 0.000(3)
F15 0.047(4) 0.025(3) 0.078(5) -0.002(3) 0.013(4) -0.006(3)
F16 0.036(4) 0.063(5) 0.058(4) 0.012(4) 0.001(3) -0.003(3)
F17 0.063(5) 0.111(7) 0.065(5) -0.028(5) 0.032(4) -0.010(5)
F18 0.054(5) 0.104(7) 0.063(5) 0.054(5) 0.011(4) 0.012(5)
O4 0.035(4) 0.069(6) 0.050(5) -0.023(4) 0.003(4) -0.010(4)
O5 0.093(7) 0.022(4) 0.035(4) 0.006(3) 0.011(4) 0.005(4)
O6 0.035(4) 0.026(4) 0.041(4) 0.007(3) 0.001(3) 0.001(3)
C7 0.036(7) 0.094(11) 0.033(6) -0.022(7) -0.007(5) 0.011(7)
C8 0.052(7) 0.039(7) 0.036(6) -0.001(5) 0.004(5) -0.020(6)
C9 0.031(5) 0.027(5) 0.039(6) 0.002(4) -0.007(5) -0.004(4)
C10 0.031(6) 0.024(5) 0.044(6) 0.003(5) 0.008(5) 0.004(4)
C11 0.033(6) 0.042(7) 0.042(6) -0.001(5) 0.005(5) -0.002(5)
C12 0.023(5) 0.061(8) 0.043(7) 0.011(6) 0.003(5) 0.004(5)
Au3 0.01882(17) 0.02173(17) 0.02375(18) -0.00189(14) 0.00027(14) -0.00154(14)
Au4 0.01804(16) 0.02184(17) 0.01735(16) 0.00066(13) 0.00040(13) -0.00078(13)
Au5 0.02001(17) 0.01961(17) 0.01947(16) -0.00105(13) 0.00000(13) 0.00062(13)
Br3 0.0276(5) 0.0223(5) 0.0297(5) -0.0022(4) -0.0006(4) -0.0001(4)
Br4 0.0261(5) 0.0305(5) 0.0185(4) -0.0012(4) -0.0005(4) -0.0036(4)
Br5 0.0270(5) 0.0228(5) 0.0447(6) -0.0088(4) -0.0005(4) -0.0005(4)
P3 0.0183(11) 0.0248(13) 0.0283(13) -0.0019(10) 0.0014(10) -0.0028(10)
P4 0.0244(12) 0.0222(12) 0.0196(12) 0.0008(9) -0.0007(10) -0.0023(10)
P5 0.0182(11) 0.0224(12) 0.0201(11) 0.0000(9) -0.0016(9) 0.0006(9)
F19 0.076(6) 0.101(7) 0.033(4) 0.005(4) 0.013(4) -0.014(5)
F20 0.080(6) 0.158(10) 0.057(5) 0.021(6) -0.025(5) 0.048(7)
F21 0.079(6) 0.062(5) 0.080(6) 0.008(4) 0.013(5) -0.034(5)
F25 0.063(5) 0.062(5) 0.034(4) -0.014(3) -0.011(3) 0.002(4)
F26 0.050(4) 0.065(5) 0.053(4) -0.014(4) 0.018(4) -0.003(4)
F27 0.085(5) 0.026(3) 0.049(4) -0.003(3) 0.005(4) -0.006(3)
F28 0.033(3) 0.056(4) 0.035(3) 0.003(3) 0.003(3) -0.009(3)
F29 0.048(4) 0.064(5) 0.026(3) -0.003(3) 0.006(3) 0.003(3)
F30 0.061(5) 0.051(4) 0.061(5) 0.014(4) 0.004(4) 0.027(4)
F31 0.031(3) 0.057(4) 0.062(5) 0.001(4) -0.013(3) -0.006(3)
F32 0.060(4) 0.045(4) 0.050(4) -0.025(3) -0.002(3) 0.000(3)
F33 0.086(5) 0.027(3) 0.058(4) 0.009(3) -0.034(4) -0.012(3)
F34 0.046(4) 0.046(4) 0.036(3) 0.010(3) 0.007(3) 0.002(3)
F35 0.040(4) 0.053(4) 0.053(4) -0.001(3) -0.003(3) 0.015(3)
F36 0.051(4) 0.049(4) 0.047(4) 0.012(3) -0.026(3) -0.013(3)
F37 0.075(5) 0.028(3) 0.042(4) 0.004(3) -0.001(3) -0.013(3)
F38 0.041(4) 0.031(3) 0.051(4) -0.012(3) -0.010(3) 0.007(3)
F39 0.057(4) 0.038(4) 0.030(3) -0.007(3) -0.020(3) -0.008(3)
F40 0.036(4) 0.058(4) 0.058(4) 0.022(4) -0.016(3) -0.009(3)
F41 0.064(4) 0.027(3) 0.042(4) 0.009(3) -0.006(3) 0.013(3)
F42 0.070(5) 0.054(4) 0.025(3) 0.013(3) 0.006(3) 0.018(4)
F43 0.044(4) 0.050(4) 0.046(4) -0.018(3) 0.004(3) 0.015(3)
F44 0.024(3) 0.051(4) 0.052(4) 0.002(3) 0.009(3) -0.005(3)
F45 0.030(3) 0.037(3) 0.036(3) 0.009(3) -0.004(3) 0.004(3)
O7 0.036(4) 0.025(4) 0.058(5) -0.005(3) 0.006(4) -0.005(3)
O8 0.032(4) 0.026(4) 0.038(4) -0.004(3) -0.012(3) 0.001(3)
O9 0.038(4) 0.032(4) 0.028(4) -0.006(3) -0.012(3) 0.003(3)
O10 0.026(3) 0.035(4) 0.020(3) 0.000(3) 0.001(3) -0.004(3)
O11 0.056(5) 0.025(4) 0.023(4) -0.001(3) 0.001(3) -0.001(3)
O12 0.027(4) 0.031(4) 0.032(4) 0.004(3) -0.005(3) -0.004(3)
O13 0.021(3) 0.029(4) 0.024(3) 0.001(3) -0.003(3) -0.002(3)
O14 0.028(3) 0.023(3) 0.021(3) -0.001(3) -0.005(3) -0.001(3)
O15 0.021(3) 0.018(3) 0.027(3) -0.003(3) -0.001(3) 0.000(3)
C13 0.031(6) 0.041(6) 0.048(7) 0.002(5) 0.014(5) -0.002(5)
C14 0.035(6) 0.051(7) 0.046(7) 0.001(6) -0.006(6) -0.004(6)
C15 0.035(6) 0.021(5) 0.041(6) 0.003(4) -0.009(5) 0.000(4)
C16 0.051(7) 0.034(6) 0.063(8) 0.000(6) -0.019(6) 0.020(6)
C17 0.031(6) 0.034(6) 0.036(6) 0.002(5) -0.007(5) 0.004(5)
C18 0.033(6) 0.036(6) 0.046(7) -0.006(5) -0.004(5) 0.001(5)
C19 0.032(5) 0.039(6) 0.018(5) -0.005(4) -0.003(4) -0.006(5)
C20 0.044(6) 0.043(7) 0.024(5) 0.015(5) -0.010(5) 0.000(5)
C21 0.023(5) 0.020(5) 0.029(5) 0.000(4) -0.006(4) 0.001(4)
C22 0.041(6) 0.025(5) 0.038(6) 0.002(5) -0.016(5) -0.005(5)
C23 0.022(5) 0.049(7) 0.024(5) 0.000(5) -0.003(4) 0.005(5)
C24 0.035(6) 0.031(6) 0.035(6) -0.004(5) 0.003(5) 0.001(5)
C25 0.029(5) 0.029(5) 0.025(5) 0.002(4) -0.014(4) 0.000(4)
C26 0.034(6) 0.023(5) 0.050(7) 0.002(5) -0.009(5) -0.013(4)
C27 0.037(6) 0.035(6) 0.028(5) 0.005(4) 0.000(5) 0.007(5)
C28 0.033(5) 0.016(5) 0.039(6) 0.000(4) -0.006(5) -0.001(4)
C29 0.026(5) 0.022(5) 0.021(5) -0.004(4) 0.001(4) -0.002(4)
C30 0.023(5) 0.028(5) 0.034(6) 0.002(4) 0.005(4) -0.007(4)
Au6 0.02258(17) 0.01687(16) 0.02145(17) -0.00071(13) -0.00194(14) 0.00200(13)
Au7 0.02587(18) 0.02086(17) 0.02140(17) 0.00084(14) -0.00431(14) 0.00209(14)
Au8 0.02676(19) 0.0301(2) 0.0301(2) 0.00704(16) -0.00576(16) -0.00386(16)
Br6 0.0316(5) 0.0189(5) 0.0428(6) -0.0058(4) 0.0046(4) -0.0019(4)
Br7 0.0277(5) 0.0261(5) 0.0199(4) 0.0008(4) -0.0014(4) -0.0021(4)
Br8 0.0245(5) 0.0280(5) 0.0326(5) -0.0031(4) 0.0004(4) 0.0027(4)
P6 0.0212(12) 0.0193(11) 0.0205(12) -0.0024(9) -0.0021(9) 0.0024(9)
P7 0.0564(18) 0.0250(14) 0.0267(14) 0.0001(11) -0.0187(13) 0.0083(13)
P8 0.0338(15) 0.0341(16) 0.0503(18) 0.0123(13) -0.0126(14) -0.0045(12)
F49 0.029(3) 0.050(4) 0.051(4) 0.003(3) 0.010(3) 0.004(3)
F50 0.038(3) 0.034(3) 0.037(3) 0.004(3) -0.004(3) 0.008(3)
F51 0.048(4) 0.054(4) 0.045(4) -0.022(3) -0.004(3) 0.023(3)
O16 0.025(3) 0.013(3) 0.027(3) 0.000(3) -0.010(3) 0.003(3)
O17 0.026(3) 0.025(3) 0.024(3) -0.005(3) 0.002(3) 0.000(3)
O18 0.026(3) 0.024(3) 0.023(3) 0.002(3) -0.005(3) -0.004(3)
O21 0.033(4) 0.025(4) 0.027(4) -0.001(3) -0.012(3) -0.001(3)
O22 0.048(5) 0.040(5) 0.046(5) -0.002(4) -0.001(4) 0.002(4)
O23 0.041(5) 0.035(4) 0.068(6) -0.001(4) -0.004(4) 0.003(4)
O24 0.029(4) 0.031(4) 0.033(4) 0.007(3) -0.010(3) -0.005(3)
C31 0.034(5) 0.014(4) 0.027(5) -0.007(4) -0.005(4) 0.002(4)
C32 0.047(7) 0.028(5) 0.026(5) 0.000(4) -0.005(5) 0.002(5)
F46 0.077(5) 0.021(3) 0.049(4) 0.015(3) -0.006(4) 0.012(3)
F47 0.041(4) 0.047(4) 0.080(5) 0.019(4) -0.026(4) 0.001(3)
F48 0.086(6) 0.059(5) 0.030(4) 0.009(3) -0.001(4) 0.030(4)
C33 0.030(5) 0.019(5) 0.025(5) 0.001(4) 0.004(4) -0.001(4)
C34 0.026(5) 0.034(6) 0.032(6) -0.007(5) 0.001(4) 0.006(4)
C35 0.029(5) 0.023(5) 0.032(5) -0.001(4) -0.013(4) 0.000(4)
C36 0.072(9) 0.032(6) 0.036(6) -0.007(5) -0.017(6) 0.013(6)
C38 0.033(6) 0.031(5) 0.027(5) 0.002(4) 0.001(4) 0.010(4)
C41 0.027(5) 0.025(5) 0.026(5) -0.002(4) -0.008(4) 0.001(4)
C45 0.059(8) 0.041(7) 0.054(8) -0.010(6) 0.001(6) 0.020(6)
C47 0.035(6) 0.033(6) 0.062(8) 0.008(6) -0.016(6) -0.004(5)
C48 0.038(6) 0.036(6) 0.050(7) 0.011(5) -0.004(5) 0.000(5)

loop_
_atom_type_symbol
_atom_type_description
_atom_type_scat_dispersion_real
_atom_type_scat_dispersion_imag
_atom_type_scat_source
C C 0.0033 0.0016 'International Tables Vol C Tables 4.2.6.8 and 6.1.1.4'
H H 0.0000 0.0000 'International Tables Vol C Tables 4.2.6.8 and 6.1.1.4'
O O 0.0106 0.0060 'International Tables Vol C Tables 4.2.6.8 and 6.1.1.4'
F F 0.0171 0.0103 'International Tables Vol C Tables 4.2.6.8 and 6.1.1.4'
P P 0.1023 0.0942 'International Tables Vol C Tables 4.2.6.8 and 6.1.1.4'
Br Br -0.2901 2.4595 'International Tables Vol C Tables 4.2.6.8 and 6.1.1.4'
Au Au -2.0133 8.8022 'International Tables Vol C Tables 4.2.6.8 and 6.1.1.4'

loop_
_geom_angle_atom_site_label_1
_geom_angle_atom_site_label_2
_geom_angle_atom_site_label_3
_geom_angle
P1 Au1 Br1 175.41(9)
O2 P1 O1 106.4(5)
O2 P1 O3 99.6(4)
O1 P1 O3 101.0(5)
O2 P1 Au1 117.6(3)
O1 P1 Au1 110.6(3)
O3 P1 Au1 119.6(4)
C1 O1 P1 123.2(8)
C3 O2 P1 123.5(7)
C5 O3 P1 125.6(8)
O1 C1 C2 109.7(10)
O1 C1 H1A 109.7
C2 C1 H1A 109.7
O1 C1 H1B 109.7
C2 C1 H1B 109.7
H1A C1 H1B 108.2
F1 C2 F3 107.6(12)
F1 C2 F2 106.6(11)
F3 C2 F2 107.0(11)
F1 C2 C1 111.8(11)
F3 C2 C1 111.7(11)
F2 C2 C1 111.8(11)
O2 C3 C4 107.6(9)
O2 C3 H3A 110.2
C4 C3 H3A 110.2
O2 C3 H3B 110.2
C4 C3 H3B 110.2
H3A C3 H3B 108.5
F4 C4 F5 108.5(9)
F4 C4 F6 107.9(9)
F5 C4 F6 106.9(8)
F4 C4 C3 111.9(9)
F5 C4 C3 110.2(9)
F6 C4 C3 111.3(9)
O3 C5 C6 107.3(10)
O3 C5 H5A 110.3
C6 C5 H5A 110.3
O3 C5 H5B 110.3
C6 C5 H5B 110.3
H5A C5 H5B 108.5
F9 C6 F8 108.9(9)
F9 C6 F7 107.3(10)
F8 C6 F7 107.5(10)
F9 C6 C5 111.6(11)
F8 C6 C5 110.6(10)
F7 C6 C5 110.8(10)
P2 Au2 Br2 175.89(8)
O6 P2 O5 103.6(4)
O6 P2 O4 99.9(4)
O5 P2 O4 102.0(5)
O6 P2 Au2 113.3(3)
O5 P2 Au2 117.3(3)
O4 P2 Au2 118.2(3)
C7 O4 P2 123.8(7)
C9 O5 P2 125.0(7)
C11 O6 P2 123.9(6)
O4 C7 C8 110.7(9)
O4 C7 H7A 109.5
C8 C7 H7A 109.5
O4 C7 H7B 109.5
C8 C7 H7B 109.5
H7A C7 H7B 108.1
F12 C8 F10 104.3(11)
F11' C8 F10' 94(2)
F12 C8 F11 115.3(11)
F10 C8 F11 105.9(10)
F11' C8 F12' 105.8(17)
F10' C8 F12' 90.7(15)
F12 C8 C7 113.9(10)
F11' C8 C7 128.0(16)
F10 C8 C7 106.1(11)
F10' C8 C7 125.8(14)
F11 C8 C7 110.3(9)
F12' C8 C7 105.1(11)
O5 C9 C10 107.5(9)
O5 C9 H9A 110.2
C10 C9 H9A 110.2
O5 C9 H9B 110.2
C10 C9 H9B 110.2
H9A C9 H9B 108.5
F13 C10 F14 107.7(9)
F13 C10 F15 107.3(8)
F14 C10 F15 107.0(9)
F13 C10 C9 110.5(9)
F14 C10 C9 111.5(8)
F15 C10 C9 112.5(9)
O6 C11 C12 108.1(9)
O6 C11 H11A 110.1
C12 C11 H11A 110.1
O6 C11 H11B 110.1
C12 C11 H11B 110.1
H11A C11 H11B 108.4
F17 C12 F18 110.5(11)
F17 C12 F16 106.5(9)
F18 C12 F16 104.9(10)
F17 C12 C11 110.1(11)
F18 C12 C11 112.8(9)
F16 C12 C11 111.7(10)
P3 Au3 Br3 178.59(7)
P3 Au3 Au4 96.80(6)
Br3 Au3 Au4 83.19(3)
P4 Au4 Br4 173.66(7)
P4 Au4 Au3 92.75(7)
Br4 Au4 Au3 80.94(4)
P4 Au4 Au5 98.65(7)
Br4 Au4 Au5 87.66(4)
Au3 Au4 Au5 168.563(16)
P5 Au5 Br5 170.69(7)
P5 Au5 Au4 101.13(6)
Br5 Au5 Au4 88.17(3)
O8 P3 O7 109.1(4)
O8 P3 O9 100.0(4)
O7 P3 O9 98.4(4)
O8 P3 Au3 112.9(3)
O7 P3 Au3 117.2(3)
O9 P3 Au3 117.1(3)
O11 P4 O10 102.3(4)
O11 P4 O12 99.7(4)
O10 P4 O12 106.8(4)
O11 P4 Au4 118.3(3)
O10 P4 Au4 108.4(3)
O12 P4 Au4 119.6(3)
O13 P5 O14 101.1(3)
O13 P5 O15 99.4(3)
O14 P5 O15 108.1(3)
O13 P5 Au5 122.3(3)
O14 P5 Au5 110.8(3)
O15 P5 Au5 113.5(2)
C13 O7 P3 121.5(6)
C15 O8 P3 124.0(6)
C17 O9 P3 120.9(6)
C19 O10 P4 124.4(6)
C21 O11 P4 124.3(6)
C23 O12 P4 121.0(6)
C25 O13 P5 127.0(6)
C28 O14 P5 121.1(6)
C29 O15 P5 122.9(5)
O7 C13 C14 109.4(9)
O7 C13 H13A 109.8
C14 C13 H13A 109.8
O7 C13 H13B 109.8
C14 C13 H13B 109.8
H13A C13 H13B 108.2
F20 C14 F21 106.1(11)
F20 C14 F19 110.2(10)
F21 C14 F19 107.3(10)
F20 C14 C13 112.8(10)
F21 C14 C13 111.2(10)
F19 C14 C13 109.1(10)
O8 C15 C16 106.7(7)
O8 C15 H15A 110.4
C16 C15 H15A 110.4
O8 C15 H15B 110.4
C16 C15 H15B 110.4
H15A C15 H15B 108.6
F24 C16 F22 106.4(10)
F23' C16 F22' 103.4(15)
F24 C16 F23 104.3(12)
F22 C16 F23 112.5(11)
F23' C16 F24' 104.2(15)
F22' C16 F24' 112.3(12)
F24 C16 C15 120.4(10)
F23' C16 C15 118.2(12)
F22 C16 C15 106.4(9)
F22' C16 C15 116.2(10)
F23 C16 C15 107.1(9)
F24' C16 C15 102.1(11)
O9 C17 C18 105.5(8)
O9 C17 H17A 110.6
C18 C17 H17A 110.6
O9 C17 H17B 110.6
C18 C17 H17B 110.6
H17A C17 H17B 108.8
F27 C18 F26 106.2(9)
F27 C18 F25 107.5(9)
F26 C18 F25 106.6(10)
F27 C18 C17 113.5(10)
F26 C18 C17 112.8(9)
F25 C18 C17 109.8(9)
O10 C19 C20 107.7(8)
O10 C19 H19A 110.2
C20 C19 H19A 110.2
O10 C19 H19B 110.2
C20 C19 H19B 110.2
H19A C19 H19B 108.5
F29 C20 F30 109.5(10)
F29 C20 F28 106.9(8)
F30 C20 F28 106.0(8)
F29 C20 C19 110.0(8)
F30 C20 C19 112.9(9)
F28 C20 C19 111.3(9)
O11 C21 C22 107.8(8)
O11 C21 H21A 110.1
C22 C21 H21A 110.1
O11 C21 H21B 110.1
C22 C21 H21B 110.1
H21A C21 H21B 108.5
F32 C22 F33 108.3(9)
F32 C22 F31 106.7(8)
F33 C22 F31 107.1(9)
F32 C22 C21 113.3(9)
F33 C22 C21 109.3(8)
F31 C22 C21 111.9(9)
O12 C23 C24 109.1(8)
O12 C23 H23A 109.9
C24 C23 H23A 109.9
O12 C23 H23B 109.9
C24 C23 H23B 109.9
H23A C23 H23B 108.3
F35 C24 F36 108.3(9)
F35 C24 F34 108.2(9)
F36 C24 F34 107.1(8)
F35 C24 C23 110.1(9)
F36 C24 C23 112.2(9)
F34 C24 C23 110.8(9)
O13 C25 C26 109.0(8)
O13 C25 H25A 109.9
C26 C25 H25A 109.9
O13 C25 H25B 109.9
C26 C25 H25B 109.9
H25A C25 H25B 108.3
F37 C26 F39 110.5(8)
F37 C26 F38 106.7(9)
F39 C26 F38 107.8(9)
F37 C26 C25 112.5(10)
F39 C26 C25 109.2(8)
F38 C26 C25 110.0(8)
F40 C27 F42 105.7(9)
F40 C27 F41 107.2(9)
F42 C27 F41 106.6(8)
F40 C27 C28 113.1(9)
F42 C27 C28 113.2(9)
F41 C27 C28 110.6(9)
O14 C28 C27 107.3(8)
O14 C28 H28A 110.3
C27 C28 H28A 110.3
O14 C28 H28B 110.3
C27 C28 H28B 110.3
H28A C28 H28B 108.5
O15 C29 C30 106.8(7)
O15 C29 H29A 110.4
C30 C29 H29A 110.4
O15 C29 H29B 110.4
C30 C29 H29B 110.4
H29A C29 H29B 108.6
F43 C30 F45 107.7(8)
F43 C30 F44 107.6(8)
F45 C30 F44 105.9(8)
F43 C30 C29 112.4(8)
F45 C30 C29 112.0(8)
F44 C30 C29 110.9(8)
P6 Au6 Br6 173.81(7)
P6 Au6 Au7 101.76(6)
Br6 Au6 Au7 84.01(3)
P7 Au7 Br7 173.76(9)
P7 Au7 Au6 98.80(9)
Br7 Au7 Au6 87.41(4)
P7 Au7 Au8 96.24(9)
Br7 Au7 Au8 77.57(4)
Au6 Au7 Au8 164.906(18)
P8 Au8 Br8 177.37(9)
P8 Au8 Au7 90.37(8)
Br8 Au8 Au7 88.15(3)
O18 P6 O16 100.6(3)
O18 P6 O17 99.3(3)
O16 P6 O17 108.1(4)
O18 P6 Au6 121.8(3)
O16 P6 Au6 109.8(2)
O17 P6 Au6 115.5(3)
O21 P7 O19' 105.8(5)
O21 P7 O20 118.0(9)
O21 P7 O19 83.4(6)
O20 P7 O19 107.1(12)
O21 P7 O20' 101.2(5)
O19' P7 O20' 97.0(5)
O21 P7 Au7 118.5(3)
O19' P7 Au7 123.3(4)
O20 P7 Au7 111.2(8)
O19 P7 Au7 115.0(6)
O20' P7 Au7 106.6(4)
O23 P8 O24 109.4(4)
O23 P8 O22 98.1(5)
O24 P8 O22 99.8(4)
O23 P8 Au8 118.6(3)
O24 P8 Au8 110.1(3)
O22 P8 Au8 118.8(3)
O22 C43 C44 111.2(8)
O22 C43 H43A 109.4
C44 C43 H43A 109.4
O22 C43 H43B 109.4
C44 C43 H43B 109.4
H43A C43 H43B 108.0
F66 C44 F65 101.4(10)
F66 C44 F64 109.5(11)
F65 C44 F64 107.5(11)
F66 C44 C43 112.7(7)
F65 C44 C43 112.7(7)
F64 C44 C43 112.4(6)
O22 C43' C44' 116.2(13)
O22 C43' H43C 108.2
C44' C43' H43C 108.2
O22 C43' H43D 108.2
C44' C43' H43D 108.2
H43C C43' H43D 107.4
F66' C44' F64' 109.6(15)
F66' C44' F65' 100.1(15)
F64' C44' F65' 108.4(16)
F66' C44' C43' 112.7(7)
F64' C44' C43' 112.7(7)
F65' C44' C43' 112.6(7)
F68 C46 F69 100.9(18)
F68 C46 F67 106.4(19)
F69 C46 F67 101.4(19)
F68 C46 C45 112(2)
F69 C46 C45 121(3)
F67 C46 C45 114(2)
F69' C46' F68' 107.9(14)
F69' C46' F67' 111.1(14)
F68' C46' F67' 111.1(15)
F69' C46' C45 105.2(14)
F68' C46' C45 110.7(13)
F67' C46' C45 110.6(14)
C31 O16 P6 122.6(5)
C33 O17 P6 122.2(6)
C35 O18 P6 124.7(6)
C37 O19 P7 120.0(9)
C39 O20 P7 113.9(15)
C37' O19' P7 116.5(10)
C39' O20' P7 127.6(9)
C41 O21 P7 120.8(6)
C43' O22 P8 127.1(9)
C43 O22 P8 122.9(8)
C45 O23 P8 121.8(8)
C47 O24 P8 121.6(6)
O16 C31 C32 107.9(7)
O16 C31 H31A 110.1
C32 C31 H31A 110.1
O16 C31 H31B 110.1
C32 C31 H31B 110.1
H31A C31 H31B 108.4
F48 C32 F46 107.5(8)
F48 C32 F47 107.2(8)
F46 C32 F47 106.7(8)
F48 C32 C31 112.1(8)
F46 C32 C31 110.6(8)
F47 C32 C31 112.6(8)
O17 C33 C34 107.0(7)
O17 C33 H33A 110.3
C34 C33 H33A 110.3
O17 C33 H33B 110.3
C34 C33 H33B 110.3
H33A C33 H33B 108.6
F51 C34 F49 108.0(8)
F51 C34 F50 107.1(8)
F49 C34 F50 107.1(8)
F51 C34 C33 112.8(8)
F49 C34 C33 110.0(8)
F50 C34 C33 111.7(8)
O18 C35 C36 106.6(7)
O18 C35 H35A 110.4
C36 C35 H35A 110.4
O18 C35 H35B 110.4
C36 C35 H35B 110.4
H35A C35 H35B 108.6
F52 C36 F54 102.8(9)
F53' C36 F54' 104.5(16)
F53' C36 F52' 96.0(17)
F54' C36 F52' 111.2(13)
F52 C36 F53 102.1(9)
F54 C36 F53 116.0(9)
F52 C36 C35 119.2(9)
F53' C36 C35 130.5(14)
F54 C36 C35 107.2(9)
F54' C36 C35 113.4(9)
F52' C36 C35 98.6(13)
F53 C36 C35 109.8(8)
O19 C37 C38 112.5(15)
O19' C37' C38 97.9(10)
F57 C38 F56 109.7(10)
F55' C38 F57' 108.9(11)
F57 C38 F55 104.9(10)
F56 C38 F55 104.1(10)
F55' C38 F56' 106.7(12)
F57' C38 F56' 101.9(11)
F57 C38 C37 99.2(12)
F56 C38 C37 110.9(9)
F55 C38 C37 127.1(11)
F55' C38 C37' 104.8(12)
F57' C38 C37' 112.1(10)
F56' C38 C37' 121.9(12)
O20 C39 C40 102.1(19)
O20 C39 H39A 111.3
C40 C39 H39A 111.3
O20 C39 H39B 111.3
C40 C39 H39B 111.3
H39A C39 H39B 109.2
F58 C40 F59 105(2)
F58 C40 F60 107(2)
F59 C40 F60 107(2)
F58 C40 C39 114(2)
F59 C40 C39 109.4(19)
F60 C40 C39 114(2)
O20' C39' C40' 106.8(11)
O20' C39' H39C 110.4
C40' C39' H39C 110.4
O20' C39' H39D 110.4
C40' C39' H39D 110.4
H39C C39' H39D 108.6
F59' C40' F58' 105.4(13)
F59' C40' F60' 109.7(13)
F58' C40' F60' 109.2(14)
F59' C40' C39' 108.8(13)
F58' C40' C39' 113.8(15)
F60' C40' C39' 109.9(13)
O21 C41 C42 108.2(7)
O21 C41 C42' 106.5(10)
O21 C41 H41A 110.1
C42 C41 H41A 110.1
O21 C41 H41B 110.1
C42 C41 H41B 110.1
H41A C41 H41B 108.4
O21 C41 H41C 110.4
C42' C41 H41C 110.4
O21 C41 H41D 110.4
C42' C41 H41D 110.4
H41C C41 H41D 108.6
F62 C42 F63 105.8(15)
F62 C42 F61 99.5(15)
F63 C42 F61 109.6(12)
F62 C42 C41 122.7(14)
F63 C42 C41 112.6(10)
F61 C42 C41 105.4(12)
F61' C42' F62' 101.1(15)
F61' C42' F63' 104.2(15)
F62' C42' F63' 113.0(16)
F61' C42' C41 126.1(16)
F62' C42' C41 105.1(14)
F63' C42' C41 107.4(14)
O23 C45 C46' 108.8(10)
O23 C45 C46 106.9(13)
O23 C45 H45A 110.3
C46 C45 H45A 110.3
O23 C45 H45B 110.3
C46 C45 H45B 110.3
H45A C45 H45B 108.6
O23 C45 H45C 109.9
C46' C45 H45C 109.9
O23 C45 H45D 109.9
C46' C45 H45D 109.9
H45C C45 H45D 108.3
O24 C47 C48 106.8(8)
O24 C47 H47A 110.4
C48 C47 H47A 110.4
O24 C47 H47B 110.4
C48 C47 H47B 110.4
H47A C47 H47B 108.6
F70' C48 F72' 121.5(14)
F71 C48 F72 113.2(12)
F71 C48 F70 107.8(11)
F72 C48 F70 98.2(9)
F70' C48 F71' 98.2(14)
F72' C48 F71' 92.5(13)
F71 C48 C47 118.6(11)
F70' C48 C47 120.4(10)
F72' C48 C47 111.9(12)
F72 C48 C47 110.3(9)
F70 C48 C47 106.5(9)
F71' C48 C47 104.2(12)

loop_
_geom_bond_atom_site_label_1
_geom_bond_atom_site_label_2
_geom_bond_distance
Au1 P1 2.191(3)
Au1 Br1 2.3883(15)
P1 O2 1.561(8)
P1 O1 1.586(8)
P1 O3 1.588(9)
F1 C2 1.322(16)
F2 C2 1.344(14)
F3 C2 1.328(13)
F4 C4 1.319(12)
F5 C4 1.325(12)
F6 C4 1.341(12)
F7 C6 1.333(13)
F8 C6 1.329(14)
F9 C6 1.322(14)
O1 C1 1.416(13)
O2 C3 1.446(13)
O3 C5 1.430(15)
C1 C2 1.472(17)
C1 H1A 0.9900
C1 H1B 0.9900
C3 C4 1.497(15)
C3 H3A 0.9900
C3 H3B 0.9900
C5 C6 1.469(16)
C5 H5A 0.9900
C5 H5B 0.9900
Au2 P2 2.199(3)
Au2 Br2 2.3934(15)
P2 O6 1.569(8)
P2 O5 1.572(8)
P2 O4 1.595(8)
F10 C8 1.331(7)
F11 C8 1.332(7)
F12 C8 1.328(7)
F10' C8 1.332(7)
F11' C8 1.330(7)
F12' C8 1.334(7)
F13 C10 1.328(13)
F14 C10 1.330(12)
F15 C10 1.332(12)
F16 C12 1.356(13)
F17 C12 1.303(14)
F18 C12 1.319(13)
O4 C7 1.344(14)
O5 C9 1.415(12)
O6 C11 1.451(13)
C7 C8 1.481(16)
C7 H7A 0.9900
C7 H7B 0.9900
C9 C10 1.488(14)
C9 H9A 0.9900
C9 H9B 0.9900
C11 C12 1.479(15)
C11 H11A 0.9900
C11 H11B 0.9900
Au3 P3 2.207(3)
Au3 Br3 2.4175(16)
Au3 Au4 3.0850(17)
Au4 P4 2.214(3)
Au4 Br4 2.4078(14)
Au4 Au5 3.1074(15)
Au5 P5 2.205(3)
Au5 Br5 2.4014(16)
P3 O8 1.564(7)
P3 O7 1.583(8)
P3 O9 1.599(7)
P4 O11 1.575(7)
P4 O10 1.577(7)
P4 O12 1.595(7)
P5 O13 1.577(7)
P5 O14 1.578(6)
P5 O15 1.591(7)
F19 C14 1.324(14)
F20 C14 1.310(13)
F21 C14 1.318(13)
F25 C18 1.332(12)
F26 C18 1.330(13)
F27 C18 1.322(13)
F28 C20 1.344(12)
F29 C20 1.315(12)
F30 C20 1.332(12)
F31 C22 1.340(12)
F32 C22 1.322(13)
F33 C22 1.332(12)
F34 C24 1.337(12)
F35 C24 1.318(12)
F36 C24 1.328(12)
F37 C26 1.296(12)
F38 C26 1.351(12)
F39 C26 1.314(12)
F40 C27 1.328(12)
F41 C27 1.333(12)
F42 C27 1.331(12)
F43 C30 1.319(11)
F44 C30 1.347(11)
F45 C30 1.339(11)
O7 C13 1.447(13)
O8 C15 1.442(11)
O9 C17 1.421(11)
O10 C19 1.443(11)
O11 C21 1.434(11)
O12 C23 1.421(12)
O13 C25 1.426(11)
O14 C28 1.450(11)
O15 C29 1.433(10)
C13 C14 1.485(16)
C13 H13A 0.9900
C13 H13B 0.9900
C15 C16 1.496(15)
C15 H15A 0.9900
C15 H15B 0.9900
C16 F24 1.344(7)
C16 F23' 1.347(7)
C16 F22 1.349(7)
C16 F22' 1.349(7)
C16 F23 1.352(7)
C16 F24' 1.354(7)
C17 C18 1.495(15)
C17 H17A 0.9900
C17 H17B 0.9900
C19 C20 1.498(15)
C19 H19A 0.9900
C19 H19B 0.9900
C21 C22 1.502(13)
C21 H21A 0.9900
C21 H21B 0.9900
C23 C24 1.513(14)
C23 H23A 0.9900
C23 H23B 0.9900
C25 C26 1.523(14)
C25 H25A 0.9900
C25 H25B 0.9900
C27 C28 1.481(14)
C28 H28A 0.9900
C28 H28B 0.9900
C29 C30 1.500(13)
C29 H29A 0.9900
C29 H29B 0.9900
Au6 P6 2.202(3)
Au6 Br6 2.3998(16)
Au6 Au7 3.1157(15)
Au7 P7 2.207(3)
Au7 Br7 2.4082(14)
Au7 Au8 3.1277(17)
Au8 P8 2.228(3)
Au8 Br8 2.4182(17)
P6 O18 1.577(6)
P6 O16 1.579(6)
P6 O17 1.583(7)
P7 O21 1.576(7)
P7 O19' 1.602(7)
P7 O20 1.602(7)
P7 O19 1.614(7)
P7 O20' 1.615(7)
P8 O23 1.570(5)
P8 O24 1.571(5)
P8 O22 1.581(5)
F49 C34 1.339(12)
F50 C34 1.346(12)
F51 C34 1.322(11)
F52 C36 1.351(7)
F53 C36 1.362(7)
F54 C36 1.355(7)
F52' C36 1.362(7)
F53' C36 1.352(7)
F54' C36 1.355(7)
F55 C38 1.316(7)
F56 C38 1.314(7)
F57 C38 1.311(7)
F55' C38 1.311(7)
F56' C38 1.317(7)
F57' C38 1.316(7)
F58 C40 1.326(10)
F59 C40 1.326(10)
F60 C40 1.326(10)
F58' C40' 1.325(9)
F59' C40' 1.325(9)
F60' C40' 1.325(10)
F61 C42 1.362(8)
F62 C42 1.353(8)
F63 C42 1.356(8)
F61' C42' 1.306(19)
F62' C42' 1.38(2)
F63' C42' 1.39(2)
C43 O22 1.402(11)
C43 C44 1.450(17)
C43 H43A 0.9900
C43 H43B 0.9900
C44 F66 1.321(7)
C44 F65 1.322(7)
C44 F64 1.324(7)
C43' O22 1.402(11)
C43' C44' 1.450(18)
C43' H43C 0.9900
C43' H43D 0.9900
C44' F66' 1.322(7)
C44' F64' 1.322(7)
C44' F65' 1.322(7)
C46 F68 1.323(7)
C46 F69 1.323(7)
C46 F67 1.323(7)
C46 C45 1.50(2)
C46' F69' 1.321(7)
C46' F68' 1.321(7)
C46' F67' 1.321(7)
C46' C45 1.49(2)
F70 C48 1.350(7)
F71 C48 1.345(7)
F72 C48 1.350(7)
F70' C48 1.346(7)
F71' C48 1.352(7)
F72' C48 1.346(7)
O16 C31 1.44(1)
O17 C33 1.452(11)
O18 C35 1.440(11)
O19 C37 1.456(11)
O20 C39 1.457(11)
O19' C37' 1.458(11)
O20' C39' 1.458(11)
O21 C41 1.440(11)
O23 C45 1.472(14)
O24 C47 1.432(12)
C31 C32 1.480(13)
C31 H31A 0.9900
C31 H31B 0.9900
C32 F48 1.325(10)
C32 F46 1.325(9)
C32 F47 1.333(10)
C33 C34 1.505(13)
C33 H33A 0.9900
C33 H33B 0.9900
C35 C36 1.478(14)
C35 H35A 0.9900
C35 H35B 0.9900
C37 C38 1.490(19)
C37' C38 1.53(2)
C39 C40 1.490(19)
C39 H39A 0.9900
C39 H39B 0.9900
C39' C40' 1.489(19)
C39' H39C 0.9900
C39' H39D 0.9900
C41 C42 1.464(16)
C41 C42' 1.467(16)
C41 H41A 0.9900
C41 H41B 0.9900
C41 H41C 0.9900
C41 H41D 0.9900
C45 H45A 0.9900
C45 H45B 0.9900
C45 H45C 0.9900
C45 H45D 0.9900
C47 C48 1.483(15)
C47 H47A 0.9900
C47 H47B 0.9900
